data_4345566
loop_
_publ_author_name
'Suturina, Elizaveta A.'
'Nehrkorn, Joscha'
'Zadrozny, Joseph M.'
'Liu, Junjie'
'Atanasov, Mihail'
'Weyherm\"uller, Thomas'
'Maganas, Dimitrios'
'Hill, Stephen'
'Schnegg, Alexander'
'Bill, Eckhard'
'Long, Jeffrey R.'
'Neese, Frank'

_publ_section_title
;
 Magneto-Structural Correlations in Pseudotetrahedral Forms of the
 [Co(SPh)4](2-) Complex Probed by Magnetometry, MCD Spectroscopy, Advanced
 EPR Techniques, and ab Initio Electronic Structure Calculations.
;
_journal_issue 5
_journal_name_full 'Inorganic chemistry'
_journal_page_first 3102
_journal_page_last 3118
_journal_paper_doi 10.1021/acs.inorgchem.7b00097
_journal_volume 56
_journal_year 2017
_chemical_formula_moiety 'C24 H20 Co S4, 2(C8 H20 N)'
_chemical_formula_sum 'C40 H60 Co N2 S4'
_chemical_formula_weight 756.07
_chemical_name_systematic
;
 ?
;
_space_group_crystal_system monoclinic
_space_group_IT_number 14
_space_group_name_Hall '-P 2ybc'
_space_group_name_H-M_alt 'P 1 21/c 1'
_symmetry_space_group_name_Hall '-P 2ybc'
_symmetry_space_group_name_H-M 'P 1 21/c 1'
_atom_sites_solution_hydrogens geom
_atom_sites_solution_primary direct
_atom_sites_solution_secondary difmap
_audit_block_code FNG-XC-011-02
_audit_creation_date 2015-03-11
_audit_creation_method SHELXL-2013
_cell_angle_alpha 90
_cell_angle_beta 93.168(2)
_cell_angle_gamma 90
_cell_formula_units_Z 4
_cell_length_a 11.8028(13)
_cell_length_b 22.440(3)
_cell_length_c 14.679(2)
_cell_measurement_reflns_used 9886
_cell_measurement_temperature 100(2)
_cell_measurement_theta_max 34.2242
_cell_measurement_theta_min 2.2861
_cell_volume 3881.9(9)
_computing_cell_refinement 'SAINT software (Bruker AXS, 2004)'
_computing_data_collection 'APEX2 (Bruker AXS, 2005-2013)'
_computing_data_reduction 'SAINT software (Bruker AXS, 2004)'
_computing_structure_refinement 'SHELXL (G. M. Sheldrick, 2013)'
_computing_structure_solution 'SHELXS (G. M. Sheldrick, 2013)'
_diffrn_ambient_temperature 100(2)
_diffrn_detector_area_resol_mean 66.67
_diffrn_measured_fraction_theta_full 0.999
_diffrn_measured_fraction_theta_max 0.995
_diffrn_measurement_device_type 'Bruker-AXS Kappa Mach3 APEX-II'
_diffrn_measurement_method 'CCD \f- and \w-scans'
_diffrn_radiation_monochromator 'Incoatec Helios mirrors'
_diffrn_radiation_type MoK\a
_diffrn_radiation_wavelength 0.71073
_diffrn_reflns_av_R_equivalents 0.0693
_diffrn_reflns_av_unetI/netI 0.0420
_diffrn_reflns_Laue_measured_fraction_full 0.999
_diffrn_reflns_Laue_measured_fraction_max 0.995
_diffrn_reflns_limit_h_max 18
_diffrn_reflns_limit_h_min -17
_diffrn_reflns_limit_k_max 35
_diffrn_reflns_limit_k_min -35
_diffrn_reflns_limit_l_max 23
_diffrn_reflns_limit_l_min -23
_diffrn_reflns_number 134160
_diffrn_reflns_point_group_measured_fraction_full 0.999
_diffrn_reflns_point_group_measured_fraction_max 0.995
_diffrn_reflns_theta_full 25.242
_diffrn_reflns_theta_max 34.327
_diffrn_reflns_theta_min 1.659
_diffrn_source 1\mS
_exptl_absorpt_coefficient_mu 0.688
_exptl_absorpt_correction_T_max 0.94558
_exptl_absorpt_correction_T_min 0.91976
_exptl_absorpt_correction_type gaussian
_exptl_absorpt_process_details 'SADABS (Bruker AXS, 2012)'
_exptl_crystal_colour green
_exptl_crystal_density_diffrn 1.294
_exptl_crystal_description prism
_exptl_crystal_F_000 1620
_exptl_crystal_size_max 0.130
_exptl_crystal_size_mid 0.100
_exptl_crystal_size_min 0.100
_refine_diff_density_max 0.589
_refine_diff_density_min -0.398
_refine_diff_density_rms 0.075
_refine_ls_extinction_method none
_refine_ls_goodness_of_fit_ref 1.024
_refine_ls_hydrogen_treatment constr
_refine_ls_matrix_type full
_refine_ls_number_parameters 432
_refine_ls_number_reflns 16162
_refine_ls_number_restraints 0
_refine_ls_restrained_S_all 1.024
_refine_ls_R_factor_all 0.0590
_refine_ls_R_factor_gt 0.0350
_refine_ls_shift/su_max 0.001
_refine_ls_shift/su_mean 0.000
_refine_ls_structure_factor_coef Fsqd
_refine_ls_weighting_details
;
 w=1/[\s^2^(Fo^2^)+(0.0275P)^2^+2.2021P]
 where P=(Fo^2^+2Fc^2^)/3
;
_refine_ls_weighting_scheme calc
_refine_ls_wR_factor_gt 0.0729
_refine_ls_wR_factor_ref 0.0826
_reflns_Friedel_coverage 0.000
_reflns_number_gt 12162
_reflns_number_total 16162
_reflns_threshold_expression 'I > 2\s(I)'
_cod_data_source_file ic7b00097_si_003.cif
_cod_data_source_block 9276
_cod_database_code 4345566
_shelx_space_group_comment
;
The symmetry employed for this shelxl refinement is uniquely defined
by the following loop, which should always be used as a source of
symmetry information in preference to the above space-group names.
They are only intended as comments.
;
_shelx_estimated_absorpt_t_min 0.916
_shelx_estimated_absorpt_t_max 0.934
_shelxl_version_number 2013-2

loop_
_space_group_symop_operation_xyz
'x, y, z'
'-x, y+1/2, -z+1/2'
'-x, -y, -z'
'x, -y-1/2, z-1/2'

loop_
_atom_site_label
_atom_site_type_symbol
_atom_site_fract_x
_atom_site_fract_y
_atom_site_fract_z
_atom_site_U_iso_or_equiv
_atom_site_adp_type
_atom_site_occupancy
_atom_site_site_symmetry_order
_atom_site_calc_flag
_atom_site_refinement_flags_posn
_atom_site_refinement_flags_adp
Co Co 0.29997(2) 0.43814(2) 0.76600(2) 0.01074(4) Uani 1 1 d . .
S1 S 0.17732(3) 0.45348(2) 0.88128(2) 0.01320(6) Uani 1 1 d . .
C2 C 0.11926(10) 0.38657(5) 0.92011(8) 0.0114(2) Uani 1 1 d . .
C3 C 0.05561(11) 0.38752(6) 0.99820(8) 0.0150(2) Uani 1 1 d . .
H3 H 0.0396 0.4246 1.0260 0.018 Uiso 1 1 calc R U
C4 C 0.01581(11) 0.33514(6) 1.03531(8) 0.0173(2) Uani 1 1 d . .
H4 H -0.0263 0.3367 1.0886 0.021 Uiso 1 1 calc R U
C5 C 0.03693(11) 0.28035(6) 0.99531(9) 0.0174(2) Uani 1 1 d . .
H5 H 0.0112 0.2444 1.0215 0.021 Uiso 1 1 calc R U
C6 C 0.09671(11) 0.27916(6) 0.91594(9) 0.0159(2) Uani 1 1 d . .
H6 H 0.1102 0.2421 0.8871 0.019 Uiso 1 1 calc R U
C7 C 0.13678(11) 0.33137(6) 0.87852(8) 0.0137(2) Uani 1 1 d . .
H7 H 0.1766 0.3297 0.8241 0.016 Uiso 1 1 calc R U
S11 S 0.39420(3) 0.52755(2) 0.74934(2) 0.01317(6) Uani 1 1 d . .
C12 C 0.29798(11) 0.58425(5) 0.71387(8) 0.0125(2) Uani 1 1 d . .
C13 C 0.33549(12) 0.63092(6) 0.65954(8) 0.0161(2) Uani 1 1 d . .
H13 H 0.4116 0.6310 0.6417 0.019 Uiso 1 1 calc R U
C14 C 0.26291(13) 0.67708(6) 0.63140(9) 0.0196(3) Uani 1 1 d . .
H14 H 0.2900 0.7082 0.5944 0.023 Uiso 1 1 calc R U
C15 C 0.15151(13) 0.67816(6) 0.65683(9) 0.0206(3) Uani 1 1 d . .
H15 H 0.1021 0.7097 0.6376 0.025 Uiso 1 1 calc R U
C16 C 0.11332(12) 0.63223(7) 0.71095(9) 0.0206(3) Uani 1 1 d . .
H16 H 0.0372 0.6326 0.7289 0.025 Uiso 1 1 calc R U
C17 C 0.18501(11) 0.58576(6) 0.73910(9) 0.0171(2) Uani 1 1 d . .
H17 H 0.1572 0.5547 0.7758 0.021 Uiso 1 1 calc R U
S21 S 0.18622(3) 0.40167(2) 0.64489(2) 0.01463(6) Uani 1 1 d . .
C22 C 0.24934(10) 0.40689(5) 0.53948(8) 0.0119(2) Uani 1 1 d . .
C23 C 0.19347(11) 0.38235(6) 0.46119(8) 0.0140(2) Uani 1 1 d . .
H23 H 0.1242 0.3614 0.4665 0.017 Uiso 1 1 calc R U
C24 C 0.23818(11) 0.38832(6) 0.37610(8) 0.0162(2) Uani 1 1 d . .
H24 H 0.1986 0.3719 0.3239 0.019 Uiso 1 1 calc R U
C25 C 0.34017(11) 0.41811(6) 0.36647(8) 0.0151(2) Uani 1 1 d . .
H25 H 0.3704 0.4223 0.3082 0.018 Uiso 1 1 calc R U
C26 C 0.39720(11) 0.44168(6) 0.44381(8) 0.0147(2) Uani 1 1 d . .
H26 H 0.4676 0.4615 0.4383 0.018 Uiso 1 1 calc R U
C27 C 0.35216(11) 0.43655(6) 0.52908(8) 0.0140(2) Uani 1 1 d . .
H27 H 0.3917 0.4534 0.5810 0.017 Uiso 1 1 calc R U
S31 S 0.43715(3) 0.36483(2) 0.77899(2) 0.01359(6) Uani 1 1 d . .
C32 C 0.54843(10) 0.37999(5) 0.86062(8) 0.0117(2) Uani 1 1 d . .
C33 C 0.63880(11) 0.33937(6) 0.87142(8) 0.0134(2) Uani 1 1 d . .
H33 H 0.6372 0.3039 0.8360 0.016 Uiso 1 1 calc R U
C34 C 0.73047(11) 0.35004(6) 0.93285(9) 0.0163(2) Uani 1 1 d . .
H34 H 0.7912 0.3223 0.9383 0.020 Uiso 1 1 calc R U
C35 C 0.73342(11) 0.40128(6) 0.98633(9) 0.0168(2) Uani 1 1 d . .
H35 H 0.7960 0.4088 1.0282 0.020 Uiso 1 1 calc R U
C36 C 0.64360(11) 0.44131(6) 0.97763(9) 0.0160(2) Uani 1 1 d . .
H36 H 0.6445 0.4760 1.0147 0.019 Uiso 1 1 calc R U
C37 C 0.55229(11) 0.43123(5) 0.91534(8) 0.0135(2) Uani 1 1 d . .
H37 H 0.4921 0.4593 0.9099 0.016 Uiso 1 1 calc R U
N40 N 0.41452(9) 0.29681(4) 0.10347(6) 0.01114(18) Uani 1 1 d . .
C41 C 0.53631(11) 0.31905(6) 0.10403(8) 0.0142(2) Uani 1 1 d . .
H41A H 0.5530 0.3304 0.0410 0.017 Uiso 1 1 calc R U
H41B H 0.5426 0.3555 0.1419 0.017 Uiso 1 1 calc R U
C42 C 0.62592(12) 0.27516(7) 0.13933(10) 0.0210(3) Uani 1 1 d . .
H42A H 0.6078 0.2614 0.2002 0.032 Uiso 1 1 calc R U
H42B H 0.7003 0.2947 0.1429 0.032 Uiso 1 1 calc R U
H42C H 0.6276 0.2410 0.0978 0.032 Uiso 1 1 calc R U
C43 C 0.38173(11) 0.28897(6) 0.20103(8) 0.0150(2) Uani 1 1 d . .
H43A H 0.3953 0.3270 0.2339 0.018 Uiso 1 1 calc R U
H43B H 0.4322 0.2586 0.2308 0.018 Uiso 1 1 calc R U
C44 C 0.25966(12) 0.27037(6) 0.21147(9) 0.0198(3) Uani 1 1 d . .
H44A H 0.2087 0.2994 0.1807 0.030 Uiso 1 1 calc R U
H44B H 0.2446 0.2687 0.2764 0.030 Uiso 1 1 calc R U
H44C H 0.2468 0.2310 0.1840 0.030 Uiso 1 1 calc R U
C45 C 0.39971(11) 0.23693(5) 0.05556(8) 0.0144(2) Uani 1 1 d . .
H45A H 0.4410 0.2063 0.0928 0.017 Uiso 1 1 calc R U
H45B H 0.3182 0.2263 0.0530 0.017 Uiso 1 1 calc R U
C46 C 0.44100(12) 0.23483(6) -0.04053(9) 0.0183(2) Uani 1 1 d . .
H46A H 0.4009 0.2650 -0.0782 0.027 Uiso 1 1 calc R U
H46B H 0.4260 0.1953 -0.0668 0.027 Uiso 1 1 calc R U
H46C H 0.5227 0.2428 -0.0386 0.027 Uiso 1 1 calc R U
C47 C 0.33909(11) 0.34264(5) 0.05346(8) 0.0125(2) Uani 1 1 d . .
H47A H 0.3684 0.3495 -0.0076 0.015 Uiso 1 1 calc R U
H47B H 0.2618 0.3258 0.0442 0.015 Uiso 1 1 calc R U
C48 C 0.33086(12) 0.40217(6) 0.10152(9) 0.0163(2) Uani 1 1 d . .
H48A H 0.2919 0.3969 0.1582 0.024 Uiso 1 1 calc R U
H48B H 0.2880 0.4302 0.0617 0.024 Uiso 1 1 calc R U
H48C H 0.4073 0.4179 0.1156 0.024 Uiso 1 1 calc R U
N50 N 0.15446(10) 0.91557(5) 0.83584(7) 0.0158(2) Uani 1 1 d . .
C51 C 0.09947(13) 0.92869(7) 0.74178(9) 0.0216(3) Uani 1 1 d . .
H51A H 0.1227 0.8974 0.6991 0.026 Uiso 1 1 calc R U
H51B H 0.0161 0.9260 0.7452 0.026 Uiso 1 1 calc R U
C52 C 0.12819(16) 0.98905(7) 0.70241(11) 0.0301(3) Uani 1 1 d . .
H52A H 0.1053 1.0206 0.7438 0.045 Uiso 1 1 calc R U
H52B H 0.0877 0.9940 0.6428 0.045 Uiso 1 1 calc R U
H52C H 0.2101 0.9915 0.6952 0.045 Uiso 1 1 calc R U
C53 C 0.10907(11) 0.85631(6) 0.86766(9) 0.0168(2) Uani 1 1 d . .
H53A H 0.1503 0.8455 0.9259 0.020 Uiso 1 1 calc R U
H53B H 0.0281 0.8615 0.8803 0.020 Uiso 1 1 calc R U
C54 C 0.11858(14) 0.80498(6) 0.80147(10) 0.0229(3) Uani 1 1 d . .
H54A H 0.0675 0.8119 0.7476 0.034 Uiso 1 1 calc R U
H54B H 0.0975 0.7678 0.8311 0.034 Uiso 1 1 calc R U
H54C H 0.1969 0.8021 0.7829 0.034 Uiso 1 1 calc R U
C55 C 0.12216(12) 0.96462(6) 0.90102(9) 0.0182(2) Uani 1 1 d . .
H55A H 0.1760 0.9980 0.8950 0.022 Uiso 1 1 calc R U
H55B H 0.0459 0.9794 0.8806 0.022 Uiso 1 1 calc R U
C56 C 0.11987(13) 0.94907(6) 1.00073(9) 0.0197(3) Uani 1 1 d . .
H56A H 0.0554 0.9227 1.0102 0.030 Uiso 1 1 calc R U
H56B H 0.1121 0.9856 1.0364 0.030 Uiso 1 1 calc R U
H56C H 0.1906 0.9288 1.0204 0.030 Uiso 1 1 calc R U
C57 C 0.28274(12) 0.91329(7) 0.82746(10) 0.0219(3) Uani 1 1 d . .
H57A H 0.2991 0.8832 0.7806 0.026 Uiso 1 1 calc R U
H57B H 0.3076 0.9524 0.8047 0.026 Uiso 1 1 calc R U
C58 C 0.35395(12) 0.89875(7) 0.91309(11) 0.0242(3) Uani 1 1 d . .
H58A H 0.3473 0.9310 0.9575 0.036 Uiso 1 1 calc R U
H58B H 0.4335 0.8944 0.8983 0.036 Uiso 1 1 calc R U
H58C H 0.3273 0.8614 0.9391 0.036 Uiso 1 1 calc R U

loop_
_atom_site_aniso_label
_atom_site_aniso_U_11
_atom_site_aniso_U_22
_atom_site_aniso_U_33
_atom_site_aniso_U_23
_atom_site_aniso_U_13
_atom_site_aniso_U_12
Co 0.01098(7) 0.01053(7) 0.01056(7) 0.00082(5) -0.00076(5) -0.00079(6)
S1 0.01667(14) 0.01130(13) 0.01167(12) -0.00032(9) 0.00113(10) -0.00131(11)
C2 0.0103(5) 0.0130(5) 0.0108(4) 0.0000(4) -0.0018(4) -0.0006(4)
C3 0.0140(6) 0.0175(6) 0.0135(5) -0.0017(4) 0.0014(4) 0.0012(4)
C4 0.0147(6) 0.0229(6) 0.0144(5) -0.0001(5) 0.0031(4) -0.0020(5)
C5 0.0160(6) 0.0186(6) 0.0177(5) 0.0022(5) 0.0025(4) -0.0042(5)
C6 0.0170(6) 0.0137(5) 0.0172(5) -0.0015(4) 0.0027(4) -0.0027(5)
C7 0.0143(6) 0.0149(5) 0.0119(5) -0.0009(4) 0.0013(4) -0.0016(4)
S11 0.01190(13) 0.01143(13) 0.01601(13) 0.00215(10) -0.00068(10) -0.00080(10)
C12 0.0146(5) 0.0110(5) 0.0117(5) -0.0010(4) -0.0017(4) -0.0004(4)
C13 0.0180(6) 0.0133(5) 0.0169(5) 0.0012(4) -0.0005(4) -0.0019(5)
C14 0.0252(7) 0.0129(6) 0.0202(6) 0.0026(5) -0.0020(5) -0.0017(5)
C15 0.0245(7) 0.0157(6) 0.0211(6) 0.0002(5) -0.0040(5) 0.0067(5)
C16 0.0169(6) 0.0234(7) 0.0215(6) 0.0010(5) 0.0010(5) 0.0056(5)
C17 0.0163(6) 0.0178(6) 0.0175(5) 0.0031(4) 0.0019(4) 0.0008(5)
S21 0.01221(13) 0.02042(15) 0.01117(12) 0.00074(10) -0.00027(10) -0.00402(11)
C22 0.0119(5) 0.0121(5) 0.0116(5) 0.0003(4) -0.0004(4) 0.0016(4)
C23 0.0140(6) 0.0123(5) 0.0155(5) -0.0020(4) -0.0018(4) -0.0002(4)
C24 0.0192(6) 0.0154(6) 0.0138(5) -0.0040(4) -0.0024(4) 0.0024(5)
C25 0.0181(6) 0.0145(5) 0.0129(5) -0.0007(4) 0.0017(4) 0.0037(5)
C26 0.0145(6) 0.0149(5) 0.0150(5) -0.0002(4) 0.0018(4) -0.0004(4)
C27 0.0134(5) 0.0165(5) 0.0120(5) -0.0011(4) -0.0006(4) -0.0009(4)
S31 0.01505(14) 0.01147(13) 0.01382(12) -0.00196(10) -0.00298(10) 0.00143(11)
C32 0.0120(5) 0.0120(5) 0.0110(4) 0.0004(4) 0.0009(4) -0.0004(4)
C33 0.0145(6) 0.0129(5) 0.0131(5) -0.0008(4) 0.0021(4) 0.0016(4)
C34 0.0121(6) 0.0186(6) 0.0183(5) 0.0016(4) 0.0003(4) 0.0033(5)
C35 0.0127(6) 0.0188(6) 0.0184(5) 0.0005(5) -0.0025(4) -0.0019(5)
C36 0.0175(6) 0.0129(5) 0.0175(5) -0.0018(4) -0.0010(4) -0.0018(5)
C37 0.0148(6) 0.0111(5) 0.0145(5) -0.0008(4) 0.0005(4) 0.0012(4)
N40 0.0140(5) 0.0100(4) 0.0093(4) 0.0009(3) -0.0001(3) -0.0002(4)
C41 0.0124(5) 0.0145(5) 0.0154(5) 0.0004(4) -0.0022(4) -0.0020(4)
C42 0.0176(6) 0.0218(7) 0.0230(6) 0.0005(5) -0.0046(5) 0.0041(5)
C43 0.0229(6) 0.0128(5) 0.0094(5) 0.0017(4) 0.0020(4) 0.0027(5)
C44 0.0252(7) 0.0177(6) 0.0174(6) 0.0017(5) 0.0089(5) -0.0015(5)
C45 0.0187(6) 0.0099(5) 0.0147(5) -0.0021(4) 0.0026(4) -0.0011(4)
C46 0.0234(7) 0.0170(6) 0.0148(5) -0.0045(4) 0.0034(5) -0.0021(5)
C47 0.0139(5) 0.0124(5) 0.0109(5) 0.0015(4) -0.0021(4) 0.0002(4)
C48 0.0203(6) 0.0115(5) 0.0166(5) 0.0004(4) -0.0037(4) 0.0027(5)
N50 0.0158(5) 0.0166(5) 0.0151(5) 0.0004(4) 0.0013(4) -0.0020(4)
C51 0.0236(7) 0.0248(7) 0.0160(5) 0.0029(5) -0.0036(5) -0.0032(5)
C52 0.0406(10) 0.0276(8) 0.0218(7) 0.0091(6) -0.0023(6) -0.0086(7)
C53 0.0148(6) 0.0155(6) 0.0200(6) 0.0019(4) 0.0011(4) -0.0008(5)
C54 0.0280(8) 0.0161(6) 0.0245(6) -0.0014(5) -0.0010(5) 0.0018(5)
C55 0.0206(6) 0.0146(6) 0.0196(6) -0.0004(4) 0.0034(5) 0.0003(5)
C56 0.0226(7) 0.0194(6) 0.0173(6) -0.0023(5) 0.0022(5) 0.0018(5)
C57 0.0144(6) 0.0296(7) 0.0221(6) -0.0046(5) 0.0056(5) -0.0037(5)
C58 0.0157(6) 0.0249(7) 0.0317(7) -0.0030(6) -0.0005(5) 0.0016(5)

loop_
_atom_type_symbol
_atom_type_description
_atom_type_scat_dispersion_real
_atom_type_scat_dispersion_imag
_atom_type_scat_source
C C 0.0033 0.0016 'International Tables Vol C Tables 4.2.6.8 and 6.1.1.4'
H H 0.0000 0.0000 'International Tables Vol C Tables 4.2.6.8 and 6.1.1.4'
N N 0.0061 0.0033 'International Tables Vol C Tables 4.2.6.8 and 6.1.1.4'
S S 0.1246 0.1234 'International Tables Vol C Tables 4.2.6.8 and 6.1.1.4'
Co Co 0.3494 0.9721 'International Tables Vol C Tables 4.2.6.8 and 6.1.1.4'

loop_
_exptl_crystal_face_index_h
_exptl_crystal_face_index_k
_exptl_crystal_face_index_l
_exptl_crystal_face_perp_dist
0.00 -1.00 -1.00 0.0500
0.00 1.00 1.00 0.0500
1.00 0.00 0.00 0.0550
-1.00 0.00 0.00 0.0450
0.00 0.00 -1.00 0.0400
-1.00 1.00 -1.00 0.0400
1.00 -1.00 1.00 0.0950
1.00 -1.00 0.00 0.0600
-1.00 1.00 0.00 0.0450
0.00 1.00 -1.00 0.0350
0.00 -1.00 1.00 0.0950
0.00 1.00 0.00 0.0640
0.00 -1.00 0.00 0.0840

loop_
_geom_angle_atom_site_label_1
_geom_angle_atom_site_label_2
_geom_angle_atom_site_label_3
_geom_angle
S31 Co S1 120.672(13)
S31 Co S11 106.717(16)
S1 Co S11 105.799(13)
S31 Co S21 100.700(15)
S1 Co S21 104.738(16)
S11 Co S21 119.128(14)
C2 S1 Co 112.39(4)
C7 C2 C3 117.86(11)
C7 C2 S1 122.96(9)
C3 C2 S1 119.14(9)
C4 C3 C2 121.00(12)
C3 C4 C5 120.69(11)
C4 C5 C6 118.69(12)
C7 C6 C5 120.89(12)
C6 C7 C2 120.79(11)
C12 S11 Co 110.55(4)
C13 C12 C17 117.78(12)
C13 C12 S11 119.19(10)
C17 C12 S11 123.01(10)
C14 C13 C12 121.05(12)
C15 C14 C13 120.67(13)
C14 C15 C16 118.86(13)
C17 C16 C15 120.92(13)
C16 C17 C12 120.71(12)
C22 S21 Co 113.33(4)
C27 C22 C23 117.88(11)
C27 C22 S21 122.67(9)
C23 C22 S21 119.42(9)
C24 C23 C22 120.87(12)
C23 C24 C25 120.78(12)
C24 C25 C26 118.82(11)
C27 C26 C25 120.71(12)
C26 C27 C22 120.93(11)
C32 S31 Co 114.31(4)
C37 C32 C33 117.83(11)
C37 C32 S31 123.21(9)
C33 C32 S31 118.96(9)
C34 C33 C32 121.33(11)
C33 C34 C35 120.16(12)
C36 C35 C34 119.15(12)
C35 C36 C37 120.92(12)
C36 C37 C32 120.59(12)
C43 N40 C41 108.90(9)
C43 N40 C47 111.19(9)
C41 N40 C47 107.95(9)
C43 N40 C45 107.80(9)
C41 N40 C45 112.11(9)
C47 N40 C45 108.93(9)
C42 C41 N40 115.47(11)
N40 C43 C44 114.94(10)
C46 C45 N40 114.97(10)
C48 C47 N40 114.94(10)
C53 N50 C55 109.61(10)
C53 N50 C51 107.99(10)
C55 N50 C51 108.77(11)
C53 N50 C57 111.35(11)
C55 N50 C57 111.05(10)
C51 N50 C57 107.98(10)
C52 C51 N50 115.15(12)
C54 C53 N50 115.41(11)
C56 C55 N50 117.54(11)
C58 C57 N50 116.71(11)

loop_
_geom_bond_atom_site_label_1
_geom_bond_atom_site_label_2
_geom_bond_distance
Co S31 2.3087(4)
Co S1 2.3127(4)
Co S11 2.3136(4)
Co S21 2.3171(4)
S1 C2 1.7584(13)
C2 C7 1.4015(17)
C2 C3 1.4051(16)
C3 C4 1.3882(18)
C4 C5 1.3910(19)
C5 C6 1.3952(18)
C6 C7 1.3881(17)
S11 C12 1.7646(13)
C12 C13 1.4028(17)
C12 C17 1.4038(18)
C13 C14 1.3923(19)
C14 C15 1.387(2)
C15 C16 1.391(2)
C16 C17 1.3912(19)
S21 C22 1.7580(12)
C22 C27 1.3998(17)
C22 C23 1.4053(17)
C23 C24 1.3889(17)
C24 C25 1.3908(19)
C25 C26 1.3918(18)
C26 C27 1.3915(17)
S31 C32 1.7614(12)
C32 C37 1.4018(17)
C32 C33 1.4054(17)
C33 C34 1.3905(18)
C34 C35 1.3915(19)
C35 C36 1.3899(19)
C36 C37 1.3928(18)
N40 C43 1.5141(15)
N40 C41 1.5213(16)
N40 C47 1.5221(15)
N40 C45 1.5222(16)
C41 C42 1.5155(19)
C43 C44 1.5158(19)
C45 C46 1.5183(17)
C47 C48 1.5163(17)
N50 C53 1.5170(17)
N50 C55 1.5207(17)
N50 C51 1.5215(17)
N50 C57 1.5266(18)
C51 C52 1.518(2)
C53 C54 1.5151(19)
C55 C56 1.5062(19)
C57 C58 1.509(2)
